data_7703511
loop_
_publ_author_name
'Uborsky, Dmitry V.'
'Mladentsev, Dmitry Y.'
'Guzeev, Bogdan A.'
'Borisov, Ilya S.'
'Vittoria, Antonio'
'Ehm, Christian'
'Cipullo, Roberta'
'Hendriksen, Coen'
'Friederichs, Nic'
'Busico, Vincenzo'
'Voskoboynikov, Alexander Z.'

_publ_section_title
;
 C<sub>1</sub>-Symmetric Si-bridged (2-indenyl)(1-indenyl)
 ansa-metallocenes as efficient ethene/1-hexene copolymerization
 catalysts.
;
_journal_issue 9
_journal_name_full 'Dalton transactions (Cambridge, England : 2003)'
_journal_page_first 3015
_journal_page_last 3025
_journal_paper_doi 10.1039/c9dt04896k
_journal_volume 49
_journal_year 2020
_chemical_formula_moiety 'C24 H26 Cl2 Si Zr'
_chemical_formula_sum 'C24 H26 Cl2 Si Zr'
_chemical_formula_weight 504.66
_space_group_crystal_system triclinic
_space_group_IT_number 2
_space_group_name_Hall '-P 1'
_space_group_name_H-M_alt 'P -1'
_atom_sites_solution_hydrogens geom
_atom_sites_solution_primary dual
_audit_creation_date 2018-07-03
_audit_creation_method
;
Olex2 1.2
(compiled 2018.05.29 svn.r3508 for OlexSys, GUI svn.r5506)
;
_audit_update_record
;
2019-12-25 deposited with the CCDC.	2020-02-12 downloaded from the CCDC.
;
_cell_angle_alpha 75.8230(10)
_cell_angle_beta 80.9580(10)
_cell_angle_gamma 61.5860(10)
_cell_formula_units_Z 2
_cell_length_a 9.3079(6)
_cell_length_b 9.6561(6)
_cell_length_c 13.8605(8)
_cell_measurement_reflns_used 7617
_cell_measurement_temperature 120
_cell_measurement_theta_max 30.60
_cell_measurement_theta_min 2.45
_cell_volume 1061.11(11)
_computing_cell_refinement 'SAINT v8.34A (Bruker, 2013)'
_computing_data_reduction 'SAINT v8.34A (Bruker, 2013)'
_computing_molecular_graphics 'Olex2 (Dolomanov et al., 2009)'
_computing_publication_material 'Olex2 (Dolomanov et al., 2009)'
_computing_structure_refinement 'XL (Sheldrick, 2008)'
_computing_structure_solution 'ShelXT (Sheldrick, 2015)'
_diffrn_ambient_temperature 120
_diffrn_detector_area_resol_mean 8
_diffrn_measured_fraction_theta_full 0.998
_diffrn_measured_fraction_theta_max 0.999
_diffrn_measurement_device_type 'Bruker SMART APEX CCD area detector'
_diffrn_measurement_method '\w and \f scans'
_diffrn_radiation_monochromator graphite
_diffrn_radiation_type MoK\a
_diffrn_radiation_wavelength 0.71073
_diffrn_reflns_av_R_equivalents 0.0250
_diffrn_reflns_av_unetI/netI 0.0289
_diffrn_reflns_Laue_measured_fraction_full 0.998
_diffrn_reflns_Laue_measured_fraction_max 0.999
_diffrn_reflns_limit_h_max 12
_diffrn_reflns_limit_h_min -12
_diffrn_reflns_limit_k_max 13
_diffrn_reflns_limit_k_min -13
_diffrn_reflns_limit_l_max 18
_diffrn_reflns_limit_l_min -18
_diffrn_reflns_number 16548
_diffrn_reflns_point_group_measured_fraction_full 0.998
_diffrn_reflns_point_group_measured_fraction_max 0.999
_diffrn_reflns_theta_full 25.242
_diffrn_reflns_theta_max 29.000
_diffrn_reflns_theta_min 2.446
_diffrn_source 'sealed tube'
_diffrn_standards_number 0
_exptl_absorpt_coefficient_mu 0.835
_exptl_absorpt_correction_T_max 0.7461
_exptl_absorpt_correction_T_min 0.7067
_exptl_absorpt_correction_type multi-scan
_exptl_absorpt_process_details
'SADABS-2008/1 (Bruker,2008) was used for absorption correction. wR2(int) was 0.0484 before and 0.0360 after correction. The Ratio of minimum to maximum transmission is 0.9472. The \l/2 correction factor is 0.0015.'
_exptl_crystal_colour orange
_exptl_crystal_colour_primary orange
_exptl_crystal_density_diffrn 1.579
_exptl_crystal_description prism
_exptl_crystal_F_000 516
_exptl_crystal_size_max 0.18
_exptl_crystal_size_mid 0.15
_exptl_crystal_size_min 0.09
_refine_diff_density_max 0.909
_refine_diff_density_min -0.413
_refine_diff_density_rms 0.075
_refine_ls_extinction_method none
_refine_ls_goodness_of_fit_ref 1.023
_refine_ls_hydrogen_treatment constr
_refine_ls_matrix_type full
_refine_ls_number_parameters 259
_refine_ls_number_reflns 5632
_refine_ls_number_restraints 0
_refine_ls_restrained_S_all 1.023
_refine_ls_R_factor_all 0.0339
_refine_ls_R_factor_gt 0.0280
_refine_ls_shift/su_max 0.001
_refine_ls_shift/su_mean 0.000
_refine_ls_structure_factor_coef Fsqd
_refine_ls_weighting_details 'w=1/[\s^2^(Fo^2^)+(0.0335P)^2^+0.6834P] where P=(Fo^2^+2Fc^2^)/3'
_refine_ls_weighting_scheme calc
_refine_ls_wR_factor_gt 0.0661
_refine_ls_wR_factor_ref 0.0690
_reflns_Friedel_coverage 0.000
_reflns_number_gt 4996
_reflns_number_total 5632
_reflns_threshold_expression 'I > 2\s(I)'
_cod_data_source_file c9dt04896k2.cif
_cod_data_source_block a
_cod_depositor_comments 'Adding full bibliography for 7703511--7703512.cif.'
_cod_database_code 7703511
_shelxl_version_number 2014/6
_shelx_space_group_comment
;
The symmetry employed for this shelxl refinement is uniquely defined
by the following loop, which should always be used as a source of
symmetry information in preference to the above space-group names.
They are only intended as comments.
;
_olex2_refinement_description
;
1. Fixed Uiso
 At 1.2 times of:
  All C(H) groups
 At 1.5 times of:
  All C(H,H,H) groups
2.a Aromatic/amide H refined with riding coordinates:
 C5(H5), C6(H6), C7(H7), C8(H8), C13(H13), C14(H14), C15(H15), C16(H16)
2.b Idealised Me refined as rotating group:
 C19(H19A,H19B,H19C), C20(H20A,H20B,H20C), C21(H21A,H21B,H21C), C22(H22A,H22B,
 H22C), C23(H23A,H23B,H23C), C24(H24A,H24B,H24C)
;
_olex2_submission_special_instructions 'No special instructions were received'

loop_
_space_group_symop_operation_xyz
'x, y, z'
'-x, -y, -z'

loop_
_atom_site_label
_atom_site_type_symbol
_atom_site_fract_x
_atom_site_fract_y
_atom_site_fract_z
_atom_site_U_iso_or_equiv
_atom_site_adp_type
_atom_site_occupancy
_atom_site_site_symmetry_order
_atom_site_calc_flag
_atom_site_refinement_flags_posn
_atom_site_refinement_flags_adp
_atom_site_refinement_flags_occupancy
_atom_site_disorder_assembly
_atom_site_disorder_group
Zr1 Zr 0.72610(2) 0.62407(2) 0.73136(2) 0.01355(5) Uani 1 1 d . . . . .
Cl1 Cl 0.99238(6) 0.56207(6) 0.78178(4) 0.02493(10) Uani 1 1 d . . . . .
Cl2 Cl 0.79960(6) 0.38878(5) 0.66303(3) 0.02077(10) Uani 1 1 d . . . . .
Si1 Si 0.36249(7) 0.93525(6) 0.75930(4) 0.02105(11) Uani 1 1 d . . . . .
C1 C 0.5289(2) 0.8998(2) 0.65748(14) 0.0196(4) Uani 1 1 d . . . . .
C2 C 0.6809(2) 0.9070(2) 0.65608(14) 0.0210(4) Uani 1 1 d . . . . .
C3 C 0.7972(2) 0.8167(2) 0.58802(14) 0.0205(4) Uani 1 1 d . . . . .
C4 C 0.7183(2) 0.7570(2) 0.54072(14) 0.0192(4) Uani 1 1 d . . . . .
C5 C 0.7747(3) 0.6697(2) 0.46210(14) 0.0218(4) Uani 1 1 d . . . . .
H5 H 0.8805 0.6389 0.4343 0.026 Uiso 1 1 calc R . . . .
C6 C 0.6705(3) 0.6323(2) 0.42851(15) 0.0247(4) Uani 1 1 d . . . . .
H6 H 0.7063 0.5740 0.3777 0.030 Uiso 1 1 calc R . . . .
C7 C 0.5080(3) 0.6804(2) 0.46942(15) 0.0250(4) Uani 1 1 d . . . . .
H7 H 0.4396 0.6536 0.4443 0.030 Uiso 1 1 calc R . . . .
C8 C 0.4492(2) 0.7653(2) 0.54486(15) 0.0223(4) Uani 1 1 d . . . . .
H8 H 0.3425 0.7953 0.5709 0.027 Uiso 1 1 calc R . . . .
C9 C 0.5542(2) 0.8068(2) 0.58264(14) 0.0186(4) Uani 1 1 d . . . . .
C10 C 0.4767(2) 0.7309(2) 0.84077(13) 0.0169(3) Uani 1 1 d . . . . .
C11 C 0.6111(2) 0.6916(2) 0.89888(13) 0.0175(3) Uani 1 1 d . . . . .
C12 C 0.6987(2) 0.5205(2) 0.92663(13) 0.0171(3) Uani 1 1 d . . . . .
C13 C 0.8313(2) 0.4195(3) 0.98999(14) 0.0238(4) Uani 1 1 d . . . . .
H13 H 0.8803 0.4627 1.0190 0.029 Uiso 1 1 calc R . . . .
C14 C 0.8848(3) 0.2579(3) 1.00722(16) 0.0299(5) Uani 1 1 d . . . . .
H14 H 0.9694 0.1906 1.0500 0.036 Uiso 1 1 calc R . . . .
C15 C 0.8141(3) 0.1900(3) 0.96112(17) 0.0296(5) Uani 1 1 d . . . . .
H15 H 0.8539 0.0792 0.9742 0.036 Uiso 1 1 calc R . . . .
C16 C 0.6891(2) 0.2837(2) 0.89802(15) 0.0226(4) Uani 1 1 d . . . . .
H16 H 0.6456 0.2377 0.8671 0.027 Uiso 1 1 calc R . . . .
C17 C 0.6272(2) 0.4530(2) 0.88077(13) 0.0168(3) Uani 1 1 d . . . . .
C18 C 0.4938(2) 0.5822(2) 0.82443(14) 0.0170(3) Uani 1 1 d . . . . .
C19 C 0.7192(3) 1.0004(3) 0.71193(16) 0.0278(4) Uani 1 1 d . . . . .
H19A H 0.6210 1.0688 0.7448 0.042 Uiso 1 1 calc GR . . . .
H19B H 0.7629 1.0646 0.6660 0.042 Uiso 1 1 calc GR . . . .
H19C H 0.7981 0.9271 0.7606 0.042 Uiso 1 1 calc GR . . . .
C20 C 0.9643(3) 0.8040(3) 0.56051(16) 0.0270(4) Uani 1 1 d . . . . .
H20A H 1.0132 0.7959 0.6190 0.040 Uiso 1 1 calc GR . . . .
H20B H 0.9563 0.8978 0.5127 0.040 Uiso 1 1 calc GR . . . .
H20C H 1.0307 0.7103 0.5322 0.040 Uiso 1 1 calc GR . . . .
C21 C 0.6432(3) 0.7992(3) 0.94532(15) 0.0263(4) Uani 1 1 d . . . . .
H21A H 0.7589 0.7624 0.9449 0.039 Uiso 1 1 calc GR . . . .
H21B H 0.5988 0.7968 1.0127 0.039 Uiso 1 1 calc GR . . . .
H21C H 0.5924 0.9071 0.9079 0.039 Uiso 1 1 calc GR . . . .
C22 C 0.3837(2) 0.5515(3) 0.77280(15) 0.0235(4) Uani 1 1 d . . . . .
H22A H 0.3023 0.6518 0.7391 0.035 Uiso 1 1 calc GR . . . .
H22B H 0.3312 0.4981 0.8212 0.035 Uiso 1 1 calc GR . . . .
H22C H 0.4475 0.4850 0.7252 0.035 Uiso 1 1 calc GR . . . .
C23 C 0.3095(3) 1.1080(3) 0.81909(17) 0.0312(5) Uani 1 1 d . . . . .
H23A H 0.2533 1.0956 0.8824 0.047 Uiso 1 1 calc GR . . . .
H23B H 0.2401 1.2062 0.7770 0.047 Uiso 1 1 calc GR . . . .
H23C H 0.4077 1.1111 0.8287 0.047 Uiso 1 1 calc GR . . . .
C24 C 0.1620(3) 0.9733(3) 0.72046(17) 0.0317(5) Uani 1 1 d . . . . .
H24A H 0.1756 0.8828 0.6959 0.048 Uiso 1 1 calc GR . . . .
H24B H 0.1220 1.0676 0.6688 0.048 Uiso 1 1 calc GR . . . .
H24C H 0.0849 0.9891 0.7766 0.048 Uiso 1 1 calc GR . . . .

loop_
_atom_site_aniso_label
_atom_site_aniso_U_11
_atom_site_aniso_U_22
_atom_site_aniso_U_33
_atom_site_aniso_U_23
_atom_site_aniso_U_13
_atom_site_aniso_U_12
Zr1 0.01334(8) 0.01390(9) 0.01296(9) -0.00360(6) -0.00160(6) -0.00512(6)
Cl1 0.0168(2) 0.0347(3) 0.0236(2) -0.00114(19) -0.00335(17) -0.01338(19)
Cl2 0.0259(2) 0.0161(2) 0.0188(2) -0.00657(16) 0.00128(17) -0.00761(17)
Si1 0.0196(3) 0.0171(2) 0.0204(3) -0.0074(2) -0.0033(2) -0.0012(2)
C1 0.0241(9) 0.0127(8) 0.0181(9) -0.0032(7) -0.0047(7) -0.0040(7)
C2 0.0295(10) 0.0148(8) 0.0185(9) -0.0021(7) -0.0042(7) -0.0097(8)
C3 0.0286(10) 0.0192(9) 0.0159(9) -0.0015(7) -0.0016(7) -0.0133(8)
C4 0.0251(9) 0.0160(8) 0.0146(8) -0.0004(7) -0.0033(7) -0.0083(7)
C5 0.0265(10) 0.0214(9) 0.0161(9) -0.0029(7) 0.0002(7) -0.0107(8)
C6 0.0362(11) 0.0225(9) 0.0163(9) -0.0049(7) -0.0028(8) -0.0132(9)
C7 0.0326(11) 0.0232(10) 0.0237(10) -0.0022(8) -0.0112(8) -0.0146(9)
C8 0.0241(9) 0.0198(9) 0.0223(10) -0.0029(7) -0.0072(8) -0.0084(8)
C9 0.0223(9) 0.0149(8) 0.0156(8) -0.0016(7) -0.0046(7) -0.0057(7)
C10 0.0129(8) 0.0202(9) 0.0169(8) -0.0067(7) 0.0005(6) -0.0059(7)
C11 0.0170(8) 0.0222(9) 0.0145(8) -0.0068(7) -0.0003(6) -0.0086(7)
C12 0.0153(8) 0.0237(9) 0.0118(8) -0.0031(7) 0.0008(6) -0.0090(7)
C13 0.0199(9) 0.0334(11) 0.0151(9) -0.0008(8) -0.0023(7) -0.0111(8)
C14 0.0215(10) 0.0322(11) 0.0228(10) 0.0050(9) -0.0037(8) -0.0058(9)
C15 0.0283(11) 0.0196(9) 0.0300(11) 0.0023(8) 0.0016(9) -0.0064(8)
C16 0.0227(9) 0.0221(9) 0.0245(10) -0.0055(8) 0.0042(8) -0.0125(8)
C17 0.0157(8) 0.0197(9) 0.0148(8) -0.0033(7) 0.0019(6) -0.0087(7)
C18 0.0131(8) 0.0220(9) 0.0174(8) -0.0069(7) -0.0004(6) -0.0080(7)
C19 0.0367(12) 0.0229(10) 0.0282(11) -0.0072(8) -0.0047(9) -0.0153(9)
C20 0.0331(11) 0.0310(11) 0.0230(10) -0.0034(8) 0.0009(8) -0.0210(9)
C21 0.0314(11) 0.0310(11) 0.0231(10) -0.0119(8) -0.0032(8) -0.0159(9)
C22 0.0186(9) 0.0304(10) 0.0272(10) -0.0098(8) -0.0023(8) -0.0134(8)
C23 0.0390(12) 0.0205(10) 0.0262(11) -0.0098(8) 0.0016(9) -0.0057(9)
C24 0.0186(10) 0.0326(11) 0.0324(12) -0.0081(9) -0.0063(8) -0.0002(8)

loop_
_atom_type_symbol
_atom_type_description
_atom_type_scat_dispersion_real
_atom_type_scat_dispersion_imag
_atom_type_scat_source
C C 0.0033 0.0016 'International Tables Vol C Tables 4.2.6.8 and 6.1.1.4'
H H 0.0000 0.0000 'International Tables Vol C Tables 4.2.6.8 and 6.1.1.4'
Cl Cl 0.1484 0.1585 'International Tables Vol C Tables 4.2.6.8 and 6.1.1.4'
Si Si 0.0817 0.0704 'International Tables Vol C Tables 4.2.6.8 and 6.1.1.4'
Zr Zr -2.9673 0.5597 'International Tables Vol C Tables 4.2.6.8 and 6.1.1.4'

loop_
_geom_angle_atom_site_label_1
_geom_angle_atom_site_label_2
_geom_angle_atom_site_label_3
_geom_angle
_geom_angle_site_symmetry_1
_geom_angle_site_symmetry_3
_geom_angle_publ_flag
Cl1 Zr1 C1 122.05(5) . . ?
Cl1 Zr1 C2 89.04(5) . . ?
Cl1 Zr1 C3 80.46(5) . . ?
Cl1 Zr1 C4 105.30(4) . . ?
Cl1 Zr1 C9 133.94(5) . . ?
Cl1 Zr1 C10 121.45(4) . . ?
Cl1 Zr1 C11 88.02(4) . . ?
Cl1 Zr1 C12 79.23(4) . . ?
Cl1 Zr1 C17 102.63(4) . . ?
Cl1 Zr1 C18 132.20(4) . . ?
Cl2 Zr1 Cl1 99.984(18) . . ?
Cl2 Zr1 C1 124.13(4) . . ?
Cl2 Zr1 C2 134.06(5) . . ?
Cl2 Zr1 C3 105.00(4) . . ?
Cl2 Zr1 C4 81.62(4) . . ?
Cl2 Zr1 C9 90.86(4) . . ?
Cl2 Zr1 C10 121.00(4) . . ?
Cl2 Zr1 C11 132.15(5) . . ?
Cl2 Zr1 C12 103.06(4) . . ?
Cl2 Zr1 C17 79.18(4) . . ?
Cl2 Zr1 C18 87.54(4) . . ?
C1 Zr1 C2 33.63(6) . . ?
C1 Zr1 C3 55.06(6) . . ?
C1 Zr1 C4 54.62(6) . . ?
C1 Zr1 C9 33.65(6) . . ?
C1 Zr1 C10 68.14(6) . . ?
C1 Zr1 C11 87.67(6) . . ?
C1 Zr1 C12 118.48(6) . . ?
C1 Zr1 C17 119.58(6) . . ?
C1 Zr1 C18 89.03(6) . . ?
C2 Zr1 C3 32.00(6) . . ?
C2 Zr1 C4 52.70(6) . . ?
C2 Zr1 C9 54.03(6) . . ?
C2 Zr1 C12 122.87(6) . . ?
C2 Zr1 C17 142.73(6) . . ?
C3 Zr1 C4 31.62(6) . . ?
C3 Zr1 C12 147.70(6) . . ?
C3 Zr1 C17 174.42(6) . . ?
C4 Zr1 C12 172.99(6) . . ?
C4 Zr1 C17 148.37(6) . . ?
C9 Zr1 C3 53.54(6) . . ?
C9 Zr1 C4 32.11(6) . . ?
C9 Zr1 C12 141.53(6) . . ?
C9 Zr1 C17 123.39(6) . . ?
C10 Zr1 C2 89.81(6) . . ?
C10 Zr1 C3 120.63(6) . . ?
C10 Zr1 C4 119.48(6) . . ?
C10 Zr1 C9 88.37(6) . . ?
C10 Zr1 C11 33.60(6) . . ?
C10 Zr1 C12 53.66(6) . . ?
C10 Zr1 C17 53.80(6) . . ?
C10 Zr1 C18 33.66(6) . . ?
C11 Zr1 C2 92.76(6) . . ?
C11 Zr1 C3 122.84(6) . . ?
C11 Zr1 C4 141.66(6) . . ?
C11 Zr1 C9 116.86(6) . . ?
C11 Zr1 C12 31.97(6) . . ?
C11 Zr1 C17 53.15(6) . . ?
C17 Zr1 C12 31.03(5) . . ?
C18 Zr1 C2 118.85(6) . . ?
C18 Zr1 C3 143.13(6) . . ?
C18 Zr1 C4 122.50(6) . . ?
C18 Zr1 C9 92.55(6) . . ?
C18 Zr1 C11 55.23(6) . . ?
C18 Zr1 C12 53.23(6) . . ?
C18 Zr1 C17 32.23(6) . . ?
C1 Si1 C10 94.38(8) . . ?
C23 Si1 C1 115.80(10) . . ?
C23 Si1 C10 114.43(9) . . ?
C24 Si1 C1 114.93(10) . . ?
C24 Si1 C10 114.04(10) . . ?
C24 Si1 C23 103.75(11) . . ?
Si1 C1 Zr1 98.94(8) . . ?
C2 C1 Zr1 75.21(10) . . ?
C2 C1 Si1 127.91(14) . . ?
C2 C1 C9 105.17(16) . . ?
C9 C1 Zr1 76.03(10) . . ?
C9 C1 Si1 123.88(14) . . ?
C1 C2 Zr1 71.16(10) . . ?
C1 C2 C19 128.27(18) . . ?
C3 C2 Zr1 77.12(11) . . ?
C3 C2 C1 110.34(16) . . ?
C3 C2 C19 121.32(18) . . ?
C19 C2 Zr1 121.08(13) . . ?
C2 C3 Zr1 70.88(11) . . ?
C2 C3 C4 107.43(17) . . ?
C2 C3 C20 126.33(18) . . ?
C4 C3 Zr1 75.33(10) . . ?
C4 C3 C20 125.78(17) . . ?
C20 C3 Zr1 125.42(13) . . ?
C3 C4 Zr1 73.05(10) . . ?
C3 C4 C9 108.34(16) . . ?
C5 C4 Zr1 124.19(13) . . ?
C5 C4 C3 130.77(18) . . ?
C5 C4 C9 120.83(17) . . ?
C9 C4 Zr1 70.59(10) . . ?
C6 C5 C4 118.50(19) . . ?
C5 C6 C7 121.28(18) . . ?
C8 C7 C6 121.84(18) . . ?
C7 C8 C9 118.86(19) . . ?
C1 C9 Zr1 70.33(10) . . ?
C4 C9 Zr1 77.31(10) . . ?
C4 C9 C1 108.64(16) . . ?
C8 C9 Zr1 120.58(13) . . ?
C8 C9 C1 132.64(18) . . ?
C8 C9 C4 118.68(17) . . ?
Si1 C10 Zr1 98.53(8) . . ?
C11 C10 Zr1 74.16(10) . . ?
C11 C10 Si1 122.99(14) . . ?
C18 C10 Zr1 73.69(10) . . ?
C18 C10 Si1 125.28(13) . . ?
C18 C10 C11 107.07(16) . . ?
C10 C11 Zr1 72.24(10) . . ?
C10 C11 C21 129.25(17) . . ?
C12 C11 Zr1 80.23(10) . . ?
C12 C11 C10 108.25(16) . . ?
C12 C11 C21 121.27(17) . . ?
C21 C11 Zr1 124.06(13) . . ?
C11 C12 Zr1 67.80(10) . . ?
C13 C12 Zr1 125.49(13) . . ?
C13 C12 C11 131.52(18) . . ?
C13 C12 C17 120.31(18) . . ?
C17 C12 Zr1 74.09(10) . . ?
C17 C12 C11 108.14(16) . . ?
C14 C13 C12 118.46(19) . . ?
C13 C14 C15 121.33(19) . . ?
C16 C15 C14 121.6(2) . . ?
C15 C16 C17 118.46(19) . . ?
C12 C17 Zr1 74.88(10) . . ?
C12 C17 C18 108.13(16) . . ?
C16 C17 Zr1 124.89(12) . . ?
C16 C17 C12 119.79(17) . . ?
C16 C17 C18 132.05(18) . . ?
C18 C17 Zr1 67.64(10) . . ?
C10 C18 Zr1 72.65(10) . . ?
C10 C18 C22 129.83(17) . . ?
C17 C18 Zr1 80.13(10) . . ?
C17 C18 C10 108.04(15) . . ?
C17 C18 C22 121.50(17) . . ?
C22 C18 Zr1 120.88(12) . . ?

loop_
_geom_bond_atom_site_label_1
_geom_bond_atom_site_label_2
_geom_bond_distance
_geom_bond_site_symmetry_2
_geom_bond_publ_flag
Zr1 Cl1 2.4325(5) . ?
Zr1 Cl2 2.4286(5) . ?
Zr1 C1 2.4723(18) . ?
Zr1 C2 2.5257(19) . ?
Zr1 C3 2.6058(19) . ?
Zr1 C4 2.6354(18) . ?
Zr1 C9 2.5479(18) . ?
Zr1 C10 2.4764(18) . ?
Zr1 C11 2.5016(18) . ?
Zr1 C12 2.6627(18) . ?
Zr1 C17 2.6526(18) . ?
Zr1 C18 2.4901(18) . ?
Si1 C1 1.885(2) . ?
Si1 C10 1.8943(19) . ?
Si1 C23 1.865(2) . ?
Si1 C24 1.864(2) . ?
C1 C2 1.447(3) . ?
C1 C9 1.455(3) . ?
C2 C3 1.416(3) . ?
C2 C19 1.507(3) . ?
C3 C4 1.428(3) . ?
C3 C20 1.496(3) . ?
C4 C5 1.422(3) . ?
C4 C9 1.436(3) . ?
C5 C6 1.358(3) . ?
C6 C7 1.420(3) . ?
C7 C8 1.370(3) . ?
C8 C9 1.423(3) . ?
C10 C11 1.439(2) . ?
C10 C18 1.438(3) . ?
C11 C12 1.431(3) . ?
C11 C21 1.506(3) . ?
C12 C13 1.421(3) . ?
C12 C17 1.422(3) . ?
C13 C14 1.362(3) . ?
C14 C15 1.421(3) . ?
C15 C16 1.367(3) . ?
C16 C17 1.420(3) . ?
C17 C18 1.436(3) . ?
C18 C22 1.508(2) . ?

loop_
_geom_torsion_atom_site_label_1
_geom_torsion_atom_site_label_2
_geom_torsion_atom_site_label_3
_geom_torsion_atom_site_label_4
_geom_torsion
_geom_torsion_site_symmetry_1
_geom_torsion_site_symmetry_2
_geom_torsion_site_symmetry_3
_geom_torsion_site_symmetry_4
_geom_torsion_publ_flag
Zr1 C1 C2 C3 67.81(14) . . . . ?
Zr1 C1 C2 C19 -115.2(2) . . . . ?
Zr1 C1 C9 C4 -68.48(13) . . . . ?
Zr1 C1 C9 C8 113.9(2) . . . . ?
Zr1 C2 C3 C4 67.07(13) . . . . ?
Zr1 C2 C3 C20 -120.43(19) . . . . ?
Zr1 C3 C4 C5 -120.9(2) . . . . ?
Zr1 C3 C4 C9 62.16(13) . . . . ?
Zr1 C4 C5 C6 85.4(2) . . . . ?
Zr1 C4 C9 C1 63.89(12) . . . . ?
Zr1 C4 C9 C8 -118.11(16) . . . . ?
Zr1 C10 C11 C12 -72.95(13) . . . . ?
Zr1 C10 C11 C21 119.8(2) . . . . ?
Zr1 C10 C18 C17 73.10(12) . . . . ?
Zr1 C10 C18 C22 -116.1(2) . . . . ?
Zr1 C11 C12 C13 118.4(2) . . . . ?
Zr1 C11 C12 C17 -63.57(13) . . . . ?
Zr1 C12 C13 C14 -93.0(2) . . . . ?
Zr1 C12 C17 C16 121.88(16) . . . . ?
Zr1 C12 C17 C18 -59.80(12) . . . . ?
Zr1 C17 C18 C10 -67.97(12) . . . . ?
Zr1 C17 C18 C22 120.29(17) . . . . ?
Si1 C1 C2 Zr1 89.90(14) . . . . ?
Si1 C1 C2 C3 157.71(14) . . . . ?
Si1 C1 C2 C19 -25.3(3) . . . . ?
Si1 C1 C9 Zr1 -91.48(13) . . . . ?
Si1 C1 C9 C4 -159.96(13) . . . . ?
Si1 C1 C9 C8 22.4(3) . . . . ?
Si1 C10 C11 Zr1 -89.98(12) . . . . ?
Si1 C10 C11 C12 -162.93(13) . . . . ?
Si1 C10 C11 C21 29.9(3) . . . . ?
Si1 C10 C18 Zr1 88.99(13) . . . . ?
Si1 C10 C18 C17 162.09(13) . . . . ?
Si1 C10 C18 C22 -27.1(3) . . . . ?
C1 Si1 C10 Zr1 -0.42(8) . . . . ?
C1 Si1 C10 C11 76.19(16) . . . . ?
C1 Si1 C10 C18 -76.43(16) . . . . ?
C1 C2 C3 Zr1 -64.02(13) . . . . ?
C1 C2 C3 C4 3.0(2) . . . . ?
C1 C2 C3 C20 175.55(18) . . . . ?
C2 C1 C9 Zr1 70.12(12) . . . . ?
C2 C1 C9 C4 1.6(2) . . . . ?
C2 C1 C9 C8 -176.0(2) . . . . ?
C2 C3 C4 Zr1 -64.09(13) . . . . ?
C2 C3 C4 C5 175.05(19) . . . . ?
C2 C3 C4 C9 -1.9(2) . . . . ?
C3 C4 C5 C6 -177.6(2) . . . . ?
C3 C4 C9 Zr1 -63.74(13) . . . . ?
C3 C4 C9 C1 0.1(2) . . . . ?
C3 C4 C9 C8 178.14(17) . . . . ?
C4 C5 C6 C7 0.8(3) . . . . ?
C5 C4 C9 Zr1 118.92(17) . . . . ?
C5 C4 C9 C1 -177.20(17) . . . . ?
C5 C4 C9 C8 0.8(3) . . . . ?
C5 C6 C7 C8 -0.5(3) . . . . ?
C6 C7 C8 C9 0.3(3) . . . . ?
C7 C8 C9 Zr1 -92.3(2) . . . . ?
C7 C8 C9 C1 177.0(2) . . . . ?
C7 C8 C9 C4 -0.5(3) . . . . ?
C9 C1 C2 Zr1 -70.71(12) . . . . ?
C9 C1 C2 C3 -2.9(2) . . . . ?
C9 C1 C2 C19 174.10(19) . . . . ?
C9 C4 C5 C6 -1.0(3) . . . . ?
C10 Si1 C1 Zr1 0.42(8) . . . . ?
C10 Si1 C1 C2 -77.75(17) . . . . ?
C10 Si1 C1 C9 79.54(16) . . . . ?
C10 C11 C12 Zr1 67.50(12) . . . . ?
C10 C11 C12 C13 -174.06(19) . . . . ?
C10 C11 C12 C17 3.9(2) . . . . ?
C11 C10 C18 Zr1 -67.21(12) . . . . ?
C11 C10 C18 C17 5.9(2) . . . . ?
C11 C10 C18 C22 176.72(18) . . . . ?
C11 C12 C13 C14 176.29(19) . . . . ?
C11 C12 C17 Zr1 59.55(12) . . . . ?
C11 C12 C17 C16 -178.57(16) . . . . ?
C11 C12 C17 C18 -0.2(2) . . . . ?
C12 C13 C14 C15 1.8(3) . . . . ?
C12 C17 C18 Zr1 64.44(12) . . . . ?
C12 C17 C18 C10 -3.5(2) . . . . ?
C12 C17 C18 C22 -175.28(16) . . . . ?
C13 C12 C17 Zr1 -122.19(17) . . . . ?
C13 C12 C17 C16 -0.3(3) . . . . ?
C13 C12 C17 C18 178.01(17) . . . . ?
C13 C14 C15 C16 -0.3(3) . . . . ?
C14 C15 C16 C17 -1.5(3) . . . . ?
C15 C16 C17 Zr1 93.7(2) . . . . ?
C15 C16 C17 C12 1.8(3) . . . . ?
C15 C16 C17 C18 -176.06(19) . . . . ?
C16 C17 C18 Zr1 -117.5(2) . . . . ?
C16 C17 C18 C10 174.51(19) . . . . ?
C16 C17 C18 C22 2.8(3) . . . . ?
C17 C12 C13 C14 -1.5(3) . . . . ?
C18 C10 C11 Zr1 66.89(12) . . . . ?
C18 C10 C11 C12 -6.1(2) . . . . ?
C18 C10 C11 C21 -173.27(19) . . . . ?
C19 C2 C3 Zr1 118.74(18) . . . . ?
C19 C2 C3 C4 -174.20(17) . . . . ?
C19 C2 C3 C20 -1.7(3) . . . . ?
C20 C3 C4 Zr1 123.35(19) . . . . ?
C20 C3 C4 C5 2.5(3) . . . . ?
C20 C3 C4 C9 -174.49(18) . . . . ?
C21 C11 C12 Zr1 -124.07(18) . . . . ?
C21 C11 C12 C13 -5.6(3) . . . . ?
C21 C11 C12 C17 172.36(17) . . . . ?
C23 Si1 C1 Zr1 120.27(9) . . . . ?
C23 Si1 C1 C2 42.1(2) . . . . ?
C23 Si1 C1 C9 -160.61(15) . . . . ?
C23 Si1 C10 Zr1 -121.37(10) . . . . ?
C23 Si1 C10 C11 -44.76(18) . . . . ?
C23 Si1 C10 C18 162.62(16) . . . . ?
C24 Si1 C1 Zr1 -118.67(10) . . . . ?
C24 Si1 C1 C2 163.16(17) . . . . ?
C24 Si1 C1 C9 -39.55(19) . . . . ?
C24 Si1 C10 Zr1 119.39(9) . . . . ?
C24 Si1 C10 C11 -164.01(15) . . . . ?
C24 Si1 C10 C18 43.37(18) . . . . ?
